data_4301183
loop_
_publ_author_name
'Daniel Fortin'
'S\'ebastien Cl\'ement'
'Karl Gagnon'
'Jean-Fran\,cois B\'erub\'e'
'Michael P. Stewart'
'William E. Geiger'
'Pierre D. Harvey'

_publ_section_title
;
Conjugated Organometallic Polymer Containing a Redox-Active Center
;
_journal_name_full 'Inorganic Chemistry'
_journal_page_first 446
_journal_page_last 454
_journal_paper_doi 10.1021/ic800857v
_journal_volume 48
_journal_year 2009
_chemical_absolute_configuration ad
_chemical_formula_sum 'C32 H38 N2 Si2'
_chemical_formula_weight 506.82
_chemical_name_systematic
;
 ?
;
_space_group_IT_number 4
_symmetry_cell_setting monoclinic
_symmetry_space_group_name_Hall 'P 2yb'
_symmetry_space_group_name_H-M 'P 1 21 1'
_atom_sites_solution_hydrogens geom
_atom_sites_solution_primary direct
_atom_sites_solution_secondary difmap
_audit_conform_dict_location ftp://ftp.iucr.org/pub/cif_core.dic
_audit_conform_dict_name cif_core.dic
_audit_conform_dict_version 2.3
_audit_creation_date 2006-05-12T10:57:34-00:00
_audit_creation_method 'WinGX routine CIF_UPDATE'
_cell_angle_alpha 90
_cell_angle_beta 91.28(5)
_cell_angle_gamma 90
_cell_formula_units_Z 2
_cell_length_a 9.704(4)
_cell_length_b 10.838(11)
_cell_length_c 14.659(11)
_cell_measurement_reflns_used 20
_cell_measurement_temperature 293(2)
_cell_measurement_theta_max 35
_cell_measurement_theta_min 30
_cell_volume 1541(2)
_computing_structure_refinement 'SHELXL-97 (Sheldrick, 1997)'
_diffrn_ambient_temperature 293(2)
_diffrn_measured_fraction_theta_full 0.909
_diffrn_measured_fraction_theta_max 0.909
_diffrn_measurement_device_type CAD4
_diffrn_measurement_method Omega
_diffrn_radiation_monochromator graphite
_diffrn_radiation_type CuK\a
_diffrn_radiation_wavelength 1.54176
_diffrn_reflns_av_R_equivalents 0
_diffrn_reflns_av_unetI/netI 0.0274
_diffrn_reflns_limit_h_max 11
_diffrn_reflns_limit_h_min -11
_diffrn_reflns_limit_k_max 13
_diffrn_reflns_limit_k_min 0
_diffrn_reflns_limit_l_max 17
_diffrn_reflns_limit_l_min 0
_diffrn_reflns_number 2797
_diffrn_reflns_theta_full 69.88
_diffrn_reflns_theta_max 69.88
_diffrn_reflns_theta_min 3.02
_diffrn_standards_decay_% 0
_diffrn_standards_interval_count 100
_diffrn_standards_number 1
_exptl_absorpt_coefficient_mu 1.192
_exptl_absorpt_correction_T_max 0.9908
_exptl_absorpt_correction_T_min 0.6524
_exptl_absorpt_correction_type empirical
_exptl_absorpt_process_details 'Psi Scan'
_exptl_crystal_colour Red
_exptl_crystal_density_diffrn 1.092
_exptl_crystal_density_method 'not measured'
_exptl_crystal_description Prism
_exptl_crystal_F_000 544
_exptl_crystal_size_max 0.6
_exptl_crystal_size_mid 0.5
_exptl_crystal_size_min 0.2
_refine_diff_density_max 0.448
_refine_diff_density_min -0.229
_refine_diff_density_rms 0.073
_refine_ls_abs_structure_details 'Flack H D (1983), Acta Cryst. A39, 876-881'
_refine_ls_abs_structure_Flack 0.0(2)
_refine_ls_extinction_expression Fc^*^=kFc[1+0.001xFc^2^\l^3^/sin(2\q)]^-1/4^
_refine_ls_extinction_method SHELXL
_refine_ls_goodness_of_fit_ref 1.004
_refine_ls_hydrogen_treatment none
_refine_ls_matrix_type full
_refine_ls_number_parameters 331
_refine_ls_number_reflns 2797
_refine_ls_number_restraints 1
_refine_ls_restrained_S_all 1.004
_refine_ls_R_factor_all 0.1328
_refine_ls_R_factor_gt 0.0913
_refine_ls_shift/su_max 0
_refine_ls_shift/su_mean 0
_refine_ls_structure_factor_coef Fsqd
_refine_ls_weighting_details 'calc w=1/[\s^2^(Fo^2^)+(0.1871P)^2^+0.0000P] where P=(Fo^2^+2Fc^2^)/3'
_refine_ls_weighting_scheme calc
_refine_ls_wR_factor_gt 0.2343
_refine_ls_wR_factor_ref 0.2675
_reflns_number_gt 1691
_reflns_number_total 2797
_reflns_threshold_expression >2sigma(I)
_cod_data_source_file ic800857v_si_001_4.cif
_cod_data_source_block otetrame
_cod_depositor_comments
;
The following automatic conversions were performed:
'_symmetry_cell_setting' value 'Monoclinic' changed to 'monoclinic'
according to '/home/saulius/struct/CIF-dictionaries/cif_core.dic'
dictionary named 'cif_core.dic' version 2.4.1 from
2010-06-29.

'_exptl_absorpt_correction_type' value 'Empirical' changed to
'empirical' according to
'/home/saulius/struct/CIF-dictionaries/cif_core.dic' dictionary named
'cif_core.dic' version 2.4.1 from 2010-06-29.

Automatic conversion script
Id: cif_fix_enum 1527 2010-12-29 10:47:43Z saulius 
;
_cod_original_sg_symbol_H-M 'P 21'
_cod_database_code 4301183

loop_
_symmetry_equiv_pos_as_xyz
'x, y, z'
'-x, y+1/2, -z'

loop_
_atom_site_label
_atom_site_type_symbol
_atom_site_fract_x
_atom_site_fract_y
_atom_site_fract_z
_atom_site_U_iso_or_equiv
_atom_site_adp_type
_atom_site_occupancy
_atom_site_symmetry_multiplicity
_atom_site_calc_flag
_atom_site_refinement_flags
_atom_site_disorder_assembly
_atom_site_disorder_group
C1 C 0.2095(10) 0.4482(13) 0.1888(9) 0.123(4) Uani 1 1 d . . .
H1A H 0.2065 0.3598 0.1844 0.185 Uiso 1 1 calc R . .
H1B H 0.1971 0.4833 0.129 0.185 Uiso 1 1 calc R . .
H1C H 0.1373 0.4762 0.2274 0.185 Uiso 1 1 calc R . .
C2 C 0.3935(14) 0.6691(13) 0.2302(12) 0.149(5) Uani 1 1 d . . .
H2A H 0.3835 0.6943 0.1676 0.223 Uiso 1 1 calc R . .
H2B H 0.4821 0.6943 0.2538 0.223 Uiso 1 1 calc R . .
H2C H 0.3225 0.7067 0.2653 0.223 Uiso 1 1 calc R . .
C3 C 0.4028(14) 0.4375(13) 0.3571(8) 0.129(4) Uani 1 1 d . . .
H3A H 0.4776 0.4809 0.3866 0.194 Uiso 1 1 calc R . .
H3B H 0.4235 0.3509 0.3555 0.194 Uiso 1 1 calc R . .
H3C H 0.3199 0.4505 0.3902 0.194 Uiso 1 1 calc R . .
C4 C 0.5237(10) 0.4308(9) 0.1703(7) 0.094(2) Uani 1 1 d . . .
C5 C 0.6194(11) 0.3872(9) 0.1348(7) 0.094(2) Uani 1 1 d . . .
C6 C 0.7330(11) 0.3418(8) 0.0848(6) 0.096(3) Uani 1 1 d . . .
C7 C 0.7788(12) 0.3961(10) 0.0065(7) 0.101(3) Uani 1 1 d . . .
H7 H 0.737 0.4685 -0.0139 0.121 Uiso 1 1 calc R . .
C8 C 0.8844(17) 0.3469(14) -0.0426(10) 0.135(4) Uani 1 1 d . . .
H8 H 0.9131 0.3848 -0.0958 0.162 Uiso 1 1 calc R . .
C9 C 0.9469(11) 0.2408(11) -0.0118(9) 0.113(3) Uani 1 1 d . . .
H9 H 1.0169 0.2062 -0.0457 0.136 Uiso 1 1 calc R . .
C10 C 0.9104(10) 0.1860(10) 0.0650(9) 0.109(3) Uani 1 1 d . . .
H10 H 0.9586 0.1168 0.0853 0.131 Uiso 1 1 calc R . .
C11 C 0.7989(10) 0.2311(7) 0.1170(6) 0.090(3) Uani 1 1 d . . .
C12 C 0.7216(8) 0.0618(8) 0.2060(6) 0.088(2) Uani 1 1 d . . .
C13 C 0.6840(10) -0.0106(8) 0.1250(6) 0.094(2) Uani 1 1 d . . .
C14 C 0.6961(10) -0.1374(8) 0.1346(7) 0.092(3) Uani 1 1 d . . .
C15 C 0.7516(8) -0.1822(8) 0.2222(6) 0.083(2) Uani 1 1 d . . .
C16 C 0.7297(8) -0.1192(7) 0.3038(6) 0.079(2) Uani 1 1 d . . .
C17 C 0.7152(8) 0.0141(7) 0.2935(7) 0.090(3) Uani 1 1 d . . .
C18 C 0.6126(10) 0.0443(10) 0.0427(6) 0.100(3) Uani 1 1 d . . .
H18A H 0.5482 -0.0143 0.0174 0.15 Uiso 1 1 calc R . .
H18B H 0.6796 0.0648 -0.002 0.15 Uiso 1 1 calc R . .
H18C H 0.5643 0.1176 0.0602 0.15 Uiso 1 1 calc R . .
C19 C 0.6663(11) -0.2234(10) 0.0589(7) 0.107(3) Uani 1 1 d . . .
H19A H 0.6788 -0.1819 0.0018 0.16 Uiso 1 1 calc R . .
H19B H 0.5728 -0.2517 0.0623 0.16 Uiso 1 1 calc R . .
H19C H 0.7277 -0.2927 0.0632 0.16 Uiso 1 1 calc R . .
C20 C 0.7127(10) -0.1756(9) 0.3915(9) 0.116(4) Uani 1 1 d . . .
H20A H 0.7995 -0.1765 0.4242 0.175 Uiso 1 1 calc R . .
H20B H 0.6802 -0.2586 0.3835 0.175 Uiso 1 1 calc R . .
H20C H 0.6469 -0.1293 0.4255 0.175 Uiso 1 1 calc R . .
C21 C 0.7009(10) 0.0971(8) 0.3763(7) 0.098(3) Uani 1 1 d . . .
H21A H 0.6373 0.0608 0.4177 0.147 Uiso 1 1 calc R . .
H21B H 0.6673 0.1765 0.3572 0.147 Uiso 1 1 calc R . .
H21C H 0.7892 0.1065 0.4064 0.147 Uiso 1 1 calc R . .
C22 C 0.8830(10) -0.3527(7) 0.2880(5) 0.087(2) Uani 1 1 d . . .
C23 C 0.8358(11) -0.4744(8) 0.3048(7) 0.107(3) Uani 1 1 d . . .
H23 H 0.7683 -0.509 0.2667 0.128 Uiso 1 1 calc R . .
C24 C 0.8887(13) -0.5412(8) 0.3766(9) 0.125(4) Uani 1 1 d . . .
H24 H 0.8484 -0.6156 0.3929 0.149 Uiso 1 1 calc R . .
C25 C 1.0053(12) -0.4962(11) 0.4260(9) 0.122(4) Uani 1 1 d . . .
H25 H 1.0459 -0.5429 0.4725 0.146 Uiso 1 1 calc R . .
C26 C 1.0590(12) -0.3793(9) 0.4035(7) 0.105(3) Uani 1 1 d . . .
H26 H 1.1383 -0.3503 0.4332 0.127 Uiso 1 1 calc R . .
C27 C 0.9943(9) -0.3086(8) 0.3380(7) 0.092(3) Uani 1 1 d . . .
C28 C 1.0509(9) -0.1903(9) 0.3220(7) 0.093(3) Uani 1 1 d . . .
C29 C 1.1134(10) -0.0915(10) 0.3142(6) 0.096(3) Uani 1 1 d . . .
C30 C 1.3079(17) 0.0716(13) 0.2177(8) 0.151(5) Uani 1 1 d . . .
H30A H 1.2469 0.1038 0.1711 0.227 Uiso 1 1 calc R . .
H30B H 1.3446 -0.0061 0.1982 0.227 Uiso 1 1 calc R . .
H30C H 1.3821 0.1287 0.2286 0.227 Uiso 1 1 calc R . .
C31 C 1.0938(10) 0.1817(10) 0.3421(10) 0.120(4) Uani 1 1 d . . .
H31A H 1.0149 0.1745 0.3017 0.181 Uiso 1 1 calc R . .
H31B H 1.1409 0.2577 0.3301 0.181 Uiso 1 1 calc R . .
H31C H 1.0643 0.1811 0.4042 0.181 Uiso 1 1 calc R . .
C32 C 1.3328(11) 0.0323(13) 0.4202(10) 0.140(5) Uani 1 1 d . . .
H32A H 1.3881 0.1054 0.4262 0.21 Uiso 1 1 calc R . .
H32B H 1.3913 -0.0376 0.4103 0.21 Uiso 1 1 calc R . .
H32C H 1.2821 0.02 0.4749 0.21 Uiso 1 1 calc R . .
N1 N 0.7650(7) 0.1829(7) 0.1974(6) 0.095(2) Uani 1 1 d . . .
N2 N 0.8134(8) -0.2920(7) 0.2159(6) 0.096(2) Uani 1 1 d . . .
Si1 Si 0.3783(3) 0.4965(4) 0.2377(2) 0.1019(9) Uani 1 1 d . . .
Si2 Si 1.2126(3) 0.0495(4) 0.3233(2) 0.1019(9) Uani 1 1 d . . .

loop_
_atom_site_aniso_label
_atom_site_aniso_U_11
_atom_site_aniso_U_22
_atom_site_aniso_U_33
_atom_site_aniso_U_23
_atom_site_aniso_U_13
_atom_site_aniso_U_12
C1 0.088(6) 0.123(8) 0.157(9) 0.017(8) -0.021(6) 0.005(6)
C2 0.115(9) 0.092(7) 0.239(17) -0.006(9) 0.004(9) -0.008(7)
C3 0.124(8) 0.123(9) 0.141(9) -0.025(8) -0.002(7) 0.005(8)
C4 0.101(5) 0.070(4) 0.110(5) 0.021(4) -0.025(4) 0.004(3)
C5 0.101(5) 0.070(4) 0.110(5) 0.021(4) -0.025(4) 0.004(3)
C6 0.127(7) 0.064(4) 0.094(6) -0.015(4) -0.042(5) 0.013(5)
C7 0.125(8) 0.078(5) 0.099(6) 0.025(5) -0.019(6) 0.005(6)
C8 0.158(12) 0.106(9) 0.139(9) 0.014(8) -0.017(9) -0.030(9)
C9 0.102(7) 0.095(7) 0.143(9) -0.001(7) 0.008(6) 0.004(6)
C10 0.080(5) 0.081(6) 0.167(10) 0.015(7) -0.012(6) 0.022(5)
C11 0.112(7) 0.060(4) 0.097(6) 0.025(4) -0.039(5) -0.001(4)
C12 0.077(5) 0.064(4) 0.123(6) 0.029(5) -0.028(4) -0.002(4)
C13 0.119(7) 0.063(4) 0.098(5) -0.004(4) -0.027(5) 0.009(5)
C14 0.089(6) 0.063(4) 0.124(6) 0.000(5) -0.025(5) 0.010(4)
C15 0.059(4) 0.072(4) 0.115(6) -0.008(4) -0.027(4) -0.002(4)
C16 0.073(5) 0.055(4) 0.108(6) 0.016(4) -0.030(4) -0.003(3)
C17 0.074(5) 0.059(4) 0.136(7) 0.003(5) -0.032(4) -0.004(4)
C18 0.108(6) 0.087(5) 0.104(6) 0.010(5) -0.025(5) -0.010(5)
C19 0.117(7) 0.080(5) 0.121(7) 0.002(5) -0.053(5) -0.003(5)
C20 0.081(6) 0.079(5) 0.188(11) -0.004(7) -0.049(6) 0.005(5)
C21 0.103(6) 0.069(5) 0.123(7) -0.003(5) -0.015(5) 0.006(5)
C22 0.119(6) 0.050(3) 0.090(5) -0.006(4) -0.021(5) -0.003(4)
C23 0.121(7) 0.061(5) 0.137(7) -0.030(5) -0.033(6) -0.014(5)
C24 0.148(9) 0.049(4) 0.174(10) 0.009(5) -0.039(8) 0.014(5)
C25 0.119(8) 0.076(5) 0.169(9) 0.010(6) -0.046(7) 0.010(6)
C26 0.121(7) 0.073(5) 0.120(7) 0.012(5) -0.038(6) -0.016(5)
C27 0.089(5) 0.059(4) 0.125(6) 0.003(4) -0.037(5) -0.003(4)
C28 0.065(4) 0.078(5) 0.136(7) -0.013(5) -0.017(4) -0.021(4)
C29 0.085(6) 0.095(6) 0.106(6) 0.002(5) -0.026(5) -0.001(5)
C30 0.211(15) 0.110(9) 0.131(9) -0.021(8) -0.023(9) -0.052(10)
C31 0.082(6) 0.072(5) 0.206(11) 0.001(7) -0.015(6) -0.012(5)
C32 0.094(7) 0.104(8) 0.220(13) -0.001(9) -0.044(7) -0.006(6)
N1 0.069(4) 0.064(3) 0.151(7) -0.008(4) -0.032(4) 0.003(3)
N2 0.088(4) 0.071(4) 0.128(6) 0.005(4) -0.028(4) 0.002(4)
Si1 0.0956(17) 0.0778(14) 0.131(2) -0.0024(14) -0.0230(14) 0.0048(13)
Si2 0.0910(16) 0.0692(12) 0.144(2) -0.0071(13) -0.0292(14) -0.0096(12)

loop_
_atom_type_symbol
_atom_type_description
_atom_type_scat_dispersion_real
_atom_type_scat_dispersion_imag
_atom_type_scat_source
C C 0.0181 0.0091 'International Tables Vol C Tables 4.2.6.8 and 6.1.1.4'
H H 0 0 'International Tables Vol C Tables 4.2.6.8 and 6.1.1.4'
N N 0.0311 0.018 'International Tables Vol C Tables 4.2.6.8 and 6.1.1.4'
Si Si 0.2541 0.3302 'International Tables Vol C Tables 4.2.6.8 and 6.1.1.4'

loop_
_geom_angle_atom_site_label_1
_geom_angle_atom_site_label_2
_geom_angle_atom_site_label_3
_geom_angle
_geom_angle_site_symmetry_1
_geom_angle_site_symmetry_3
_geom_angle_publ_flag
C5 C4 Si1 174.6(8) . . ?
C4 C5 C6 174.7(9) . . ?
C7 C6 C5 123.4(9) . . ?
C7 C6 C11 118.9(10) . . ?
C5 C6 C11 117.6(9) . . ?
C6 C7 C8 122.1(10) . . ?
C9 C8 C7 118.8(12) . . ?
C10 C9 C8 122.0(12) . . ?
C9 C10 C11 121.4(9) . . ?
N1 C11 C10 122.9(8) . . ?
N1 C11 C6 120.0(10) . . ?
C10 C11 C6 116.7(9) . . ?
N1 C12 C17 117.2(8) . . ?
N1 C12 C13 120.4(8) . . ?
C17 C12 C13 122.4(8) . . ?
C14 C13 C12 115.5(8) . . ?
C14 C13 C18 120.8(8) . . ?
C12 C13 C18 122.8(8) . . ?
C13 C14 C15 116.5(8) . . ?
C13 C14 C19 122.4(8) . . ?
C15 C14 C19 120.9(8) . . ?
N2 C15 C16 124.9(8) . . ?
N2 C15 C14 113.1(8) . . ?
C16 C15 C14 121.9(7) . . ?
C15 C16 C20 125.5(8) . . ?
C15 C16 C17 114.3(8) . . ?
C20 C16 C17 120.1(9) . . ?
C12 C17 C16 117.3(8) . . ?
C12 C17 C21 121.7(7) . . ?
C16 C17 C21 120.9(8) . . ?
C27 C22 N2 126.6(8) . . ?
C27 C22 C23 118.8(8) . . ?
N2 C22 C23 114.5(7) . . ?
C24 C23 C22 120.5(8) . . ?
C23 C24 C25 119.5(10) . . ?
C26 C25 C24 119.0(10) . . ?
C27 C26 C25 120.0(9) . . ?
C26 C27 C22 121.4(8) . . ?
C26 C27 C28 116.7(8) . . ?
C22 C27 C28 121.8(8) . . ?
C29 C28 C27 172.5(9) . . ?
C28 C29 Si2 170.1(8) . . ?
C11 N1 C12 122.1(8) . . ?
C15 N2 C22 125.0(8) . . ?
C1 Si1 C3 111.0(6) . . ?
C1 Si1 C2 109.2(6) . . ?
C3 Si1 C2 112.7(7) . . ?
C1 Si1 C4 110.9(5) . . ?
C3 Si1 C4 106.3(5) . . ?
C2 Si1 C4 106.6(6) . . ?
C29 Si2 C32 107.5(6) . . ?
C29 Si2 C30 108.9(5) . . ?
C32 Si2 C30 110.1(7) . . ?
C29 Si2 C31 109.3(4) . . ?
C32 Si2 C31 110.5(7) . . ?
C30 Si2 C31 110.4(7) . . ?

loop_
_geom_bond_atom_site_label_1
_geom_bond_atom_site_label_2
_geom_bond_distance
_geom_bond_site_symmetry_2
_geom_bond_publ_flag
C1 Si1 1.850(10) . ?
C2 Si1 1.880(16) . ?
C3 Si1 1.873(13) . ?
C4 C5 1.174(14) . ?
C4 Si1 1.880(12) . ?
C5 C6 1.425(15) . ?
C6 C7 1.372(15) . ?
C6 C11 1.434(11) . ?
C7 C8 1.374(19) . ?
C8 C9 1.371(18) . ?
C9 C10 1.328(15) . ?
C10 C11 1.423(15) . ?
C11 N1 1.337(12) . ?
C12 N1 1.385(11) . ?
C12 C17 1.386(12) . ?
C12 C13 1.462(13) . ?
C13 C14 1.386(13) . ?
C13 C18 1.501(12) . ?
C14 C15 1.465(12) . ?
C14 C19 1.474(13) . ?
C15 N2 1.336(11) . ?
C15 C16 1.397(13) . ?
C16 C20 1.437(14) . ?
C16 C17 1.458(11) . ?
C17 C21 1.520(13) . ?
C22 C27 1.377(11) . ?
C22 N2 1.404(10) . ?
C22 C23 1.420(12) . ?
C23 C24 1.368(14) . ?
C24 C25 1.416(14) . ?
C25 C26 1.411(15) . ?
C26 C27 1.370(12) . ?
C27 C28 1.417(12) . ?
C28 C29 1.237(13) . ?
C29 Si2 1.809(11) . ?
C30 Si2 1.837(14) . ?
C31 Si2 1.863(12) . ?
C32 Si2 1.826(11) . ?

loop_
_geom_torsion_atom_site_label_1
_geom_torsion_atom_site_label_2
_geom_torsion_atom_site_label_3
_geom_torsion_atom_site_label_4
_geom_torsion
_geom_torsion_site_symmetry_1
_geom_torsion_site_symmetry_2
_geom_torsion_site_symmetry_3
_geom_torsion_site_symmetry_4
_geom_torsion_publ_flag
Si1 C4 C5 C6 -154(8) . . . . ?
C4 C5 C6 C7 10(11) . . . . ?
C4 C5 C6 C11 -168(11) . . . . ?
C5 C6 C7 C8 -176.8(10) . . . . ?
C11 C6 C7 C8 0.9(15) . . . . ?
C6 C7 C8 C9 -0.7(18) . . . . ?
C7 C8 C9 C10 -1.5(18) . . . . ?
C8 C9 C10 C11 3.5(17) . . . . ?
C9 C10 C11 N1 -175.6(10) . . . . ?
C9 C10 C11 C6 -3.1(14) . . . . ?
C7 C6 C11 N1 173.7(8) . . . . ?
C5 C6 C11 N1 -8.4(11) . . . . ?
C7 C6 C11 C10 0.9(12) . . . . ?
C5 C6 C11 C10 178.8(8) . . . . ?
N1 C12 C13 C14 155.0(9) . . . . ?
C17 C12 C13 C14 -25.3(14) . . . . ?
N1 C12 C13 C18 -36.0(14) . . . . ?
C17 C12 C13 C18 143.7(9) . . . . ?
C12 C13 C14 C15 -3.2(14) . . . . ?
C18 C13 C14 C15 -172.5(9) . . . . ?
C12 C13 C14 C19 -178.2(9) . . . . ?
C18 C13 C14 C19 12.5(17) . . . . ?
C13 C14 C15 N2 -153.6(9) . . . . ?
C19 C14 C15 N2 21.5(13) . . . . ?
C13 C14 C15 C16 31.5(14) . . . . ?
C19 C14 C15 C16 -153.5(9) . . . . ?
N2 C15 C16 C20 -28.5(12) . . . . ?
C14 C15 C16 C20 145.8(9) . . . . ?
N2 C15 C16 C17 155.7(8) . . . . ?
C14 C15 C16 C17 -30.0(11) . . . . ?
N1 C12 C17 C16 -153.7(7) . . . . ?
C13 C12 C17 C16 26.5(12) . . . . ?
N1 C12 C17 C21 23.2(11) . . . . ?
C13 C12 C17 C21 -156.6(8) . . . . ?
C15 C16 C17 C12 1.3(10) . . . . ?
C20 C16 C17 C12 -174.8(7) . . . . ?
C15 C16 C17 C21 -175.7(7) . . . . ?
C20 C16 C17 C21 8.2(12) . . . . ?
C27 C22 C23 C24 7.8(16) . . . . ?
N2 C22 C23 C24 -175.9(10) . . . . ?
C22 C23 C24 C25 -9.5(18) . . . . ?
C23 C24 C25 C26 4.0(19) . . . . ?
C24 C25 C26 C27 3.3(19) . . . . ?
C25 C26 C27 C22 -5.1(18) . . . . ?
C25 C26 C27 C28 177.4(11) . . . . ?
N2 C22 C27 C26 -176.1(11) . . . . ?
C23 C22 C27 C26 -0.4(16) . . . . ?
N2 C22 C27 C28 1.3(16) . . . . ?
C23 C22 C27 C28 177.0(10) . . . . ?
C26 C27 C28 C29 11(9) . . . . ?
C22 C27 C28 C29 -166(8) . . . . ?
C27 C28 C29 Si2 -41(13) . . . . ?
C10 C11 N1 C12 -62.6(11) . . . . ?
C6 C11 N1 C12 125.1(8) . . . . ?
C17 C12 N1 C11 167.6(8) . . . . ?
C13 C12 N1 C11 -12.6(12) . . . . ?
C16 C15 N2 C22 -9.5(13) . . . . ?
C14 C15 N2 C22 175.7(8) . . . . ?
C27 C22 N2 C15 -58.8(14) . . . . ?
C23 C22 N2 C15 125.2(10) . . . . ?
C5 C4 Si1 C1 -134(9) . . . . ?
C5 C4 Si1 C3 -13(9) . . . . ?
C5 C4 Si1 C2 107(9) . . . . ?
C28 C29 Si2 C32 23(5) . . . . ?
C28 C29 Si2 C30 142(5) . . . . ?
C28 C29 Si2 C31 -97(5) . . . . ?

loop_
_cod_related_entry_id
_cod_related_entry_database
_cod_related_entry_code
1 ChemSpider 30660709
